data_4026556
loop_
_publ_author_name
'Martin R. Krause'
'Richard Goddard'
'Stefan Kubik'

_publ_section_title
;
 Anion-Binding Properties of a Cyclic Pseudohexapeptide Containing
 1,5-Disubstituted 1,2,3-Triazole Subunits
;
_journal_name_full 'Journal of Organic Chemistry'
_journal_page_first 7084
_journal_page_last 7095
_journal_paper_doi 10.1021/jo201024r
_journal_volume 76
_journal_year 2011
_chemical_absolute_configuration rmad
_chemical_compound_source water/acetone(1:1)
_chemical_formula_moiety 'C30 H27 N15 O3, C3 H6 O, 2(H2 O)'
_chemical_formula_sum 'C33 H37 N15 O6'
_chemical_formula_weight 739.78
_chemical_name_systematic
;
cyclo-tris-((R)ethyl-1,5-triazol-2,6-pyridyl-amino-carbonyl)
acetone dihydrate solute
;
_space_group_IT_number 19
_symmetry_cell_setting orthorhombic
_symmetry_Int_Tables_number 19
_symmetry_space_group_name_Hall 'P 2ac 2ab'
_symmetry_space_group_name_H-M 'P 21 21 21'
_atom_sites_solution_hydrogens geom
_atom_sites_solution_primary direct
_atom_sites_solution_secondary difmap
_audit_block_code mk-555-Cl/7255
_audit_creation_date 2011-04-14
_cell_angle_alpha 90.00
_cell_angle_beta 90.00
_cell_angle_gamma 90.00
_cell_formula_units_Z 4
_cell_length_a 12.4653(5)
_cell_length_b 17.1970(7)
_cell_length_c 17.6158(8)
_cell_measurement_reflns_used 7189
_cell_measurement_temperature 100
_cell_measurement_theta_max 53.2328
_cell_measurement_theta_min 3.5918
_cell_volume 3776.2(3)
_computing_cell_refinement 'SAINT software (Bruker AXS, 2004)'
_computing_data_collection 'PROTEUM2 (Bruker AXS, 2008)'
_computing_data_reduction 'SAINT software (Bruker AXS, 2004)'
_computing_molecular_graphics 'DIAMOND (Crystal Impact GbR, 2005)'
_computing_structure_refinement 'SHELXL-97 (G. M. Sheldrick, 2008)'
_computing_structure_solution 'SHELXS-97 (G. M. Sheldrick, 2008)'
_diffrn_ambient_temperature 100
_diffrn_detector_area_resol_mean 66.67
_diffrn_measured_fraction_theta_full 0.980
_diffrn_measured_fraction_theta_max 0.980
_diffrn_measurement_device_type 'Bruker AXS X8 Proteum'
_diffrn_measurement_method 'CCD \f- and \w-scans'
_diffrn_radiation_monochromator 'focusing multilayer optic'
_diffrn_radiation_source '0.2 x 2mm^2^ focus rotating anode'
_diffrn_radiation_type Cu-K\a
_diffrn_radiation_wavelength 1.54178
_diffrn_reflns_av_R_equivalents 0.0856
_diffrn_reflns_av_sigmaI/netI 0.0419
_diffrn_reflns_limit_h_max 13
_diffrn_reflns_limit_h_min -13
_diffrn_reflns_limit_k_max 16
_diffrn_reflns_limit_k_min -17
_diffrn_reflns_limit_l_max 18
_diffrn_reflns_limit_l_min -18
_diffrn_reflns_number 63933
_diffrn_reflns_theta_full 54.35
_diffrn_reflns_theta_max 54.35
_diffrn_reflns_theta_min 3.59
_exptl_absorpt_coefficient_mu 0.785
_exptl_absorpt_correction_T_max 0.96660
_exptl_absorpt_correction_T_min 0.67889
_exptl_absorpt_correction_type gaussian
_exptl_absorpt_process_details 'SADABS (Bruker AXS, 2008)'
_exptl_crystal_colour colourless
_exptl_crystal_density_diffrn 1.301
_exptl_crystal_description needle
_exptl_crystal_F_000 1552
_exptl_crystal_size_max 1.024
_exptl_crystal_size_mid 0.052
_exptl_crystal_size_min 0.052
_refine_diff_density_max 0.371
_refine_diff_density_min -0.222
_refine_diff_density_rms 0.069
_refine_ls_abs_structure_details 'Flack H D (1983), Acta Cryst. A39, 876-881'
_refine_ls_abs_structure_Flack -0.1(4)
_refine_ls_extinction_coef 0.0030(3)
_refine_ls_extinction_expression Fc^*^=kFc[1+0.001xFc^2^\l^3^/sin(2\q)]^-1/4^
_refine_ls_extinction_method SHELXL
_refine_ls_goodness_of_fit_ref 1.143
_refine_ls_hydrogen_treatment mixed
_refine_ls_matrix_type full
_refine_ls_number_parameters 505
_refine_ls_number_reflns 4532
_refine_ls_number_restraints 0
_refine_ls_restrained_S_all 1.143
_refine_ls_R_factor_all 0.0617
_refine_ls_R_factor_gt 0.0558
_refine_ls_shift/su_max 0.000
_refine_ls_shift/su_mean 0.000
_refine_ls_structure_factor_coef Fsqd
_refine_ls_weighting_details 'calc w=1/[\s^2^(Fo^2^)+(0.0662P)^2^+4.1369P] where P=(Fo^2^+2Fc^2^)/3'
_refine_ls_weighting_scheme calc
_refine_ls_wR_factor_gt 0.1413
_refine_ls_wR_factor_ref 0.1456
_reflns_number_gt 4203
_reflns_number_total 4532
_reflns_threshold_expression >2sigma(I)
_cod_data_source_file jo201024r_si_004_1.cif
_cod_data_source_block 10.acetone.2water
_cod_original_sg_symbol_Hall 'p 2ac 2ab'
_cod_database_code 4026556

loop_
_symmetry_equiv_pos_as_xyz
'x, y, z'
'-x+1/2, -y, z+1/2'
'-x, y+1/2, -z+1/2'
'x+1/2, -y+1/2, -z'

loop_
_atom_site_label
_atom_site_type_symbol
_atom_site_fract_x
_atom_site_fract_y
_atom_site_fract_z
_atom_site_U_iso_or_equiv
_atom_site_adp_type
_atom_site_occupancy
_atom_site_symmetry_multiplicity
_atom_site_calc_flag
_atom_site_refinement_flags
C1 C 0.6494(4) 0.7280(3) 0.8156(3) 0.0354(12) Uani 1 1 d .
C2 C 0.5647(4) 0.6927(3) 0.7647(3) 0.0352(12) Uani 1 1 d .
H2 H 0.5999 0.6562 0.7282 0.042 Uiso 1 1 calc R
C3 C 0.4839(4) 0.6480(3) 0.8121(3) 0.0453(13) Uani 1 1 d .
H3A H 0.4267 0.6282 0.7791 0.068 Uiso 1 1 calc R
H3B H 0.4529 0.6826 0.8505 0.068 Uiso 1 1 calc R
H3C H 0.5198 0.6043 0.8372 0.068 Uiso 1 1 calc R
C4 C 0.4704(4) 0.8514(3) 0.6491(3) 0.0427(13) Uani 1 1 d .
H4 H 0.4723 0.8905 0.6110 0.051 Uiso 1 1 calc R
C5 C 0.5503(4) 0.7997(3) 0.6626(3) 0.0338(12) Uani 1 1 d .
C6 C 0.6521(4) 0.7881(2) 0.6224(3) 0.0338(12) Uani 1 1 d .
C7 C 0.6848(4) 0.8396(3) 0.5666(3) 0.0384(12) Uani 1 1 d .
H7 H 0.6424 0.8837 0.5543 0.046 Uiso 1 1 calc R
C8 C 0.7797(4) 0.8256(3) 0.5292(3) 0.0400(13) Uani 1 1 d .
H8 H 0.8050 0.8621 0.4929 0.048 Uiso 1 1 calc R
C9 C 0.8390(5) 0.7591(3) 0.5437(3) 0.0445(13) Uani 1 1 d .
H9 H 0.9032 0.7475 0.5171 0.053 Uiso 1 1 calc R
C10 C 0.7978(4) 0.7100(3) 0.6004(3) 0.0379(13) Uani 1 1 d .
C11 C 0.9248(4) 0.6004(3) 0.5781(3) 0.0384(12) Uani 1 1 d .
C12 C 0.9295(4) 0.5124(3) 0.5908(3) 0.0333(11) Uani 1 1 d .
H12 H 0.9358 0.5020 0.6465 0.040 Uiso 1 1 calc R
C13 C 0.8304(4) 0.4714(3) 0.5607(3) 0.0421(12) Uani 1 1 d .
H13A H 0.8380 0.4152 0.5680 0.063 Uiso 1 1 calc R
H13B H 0.8223 0.4827 0.5064 0.063 Uiso 1 1 calc R
H13C H 0.7670 0.4900 0.5881 0.063 Uiso 1 1 calc R
C14 C 1.1857(4) 0.4535(2) 0.5160(3) 0.0391(12) Uani 1 1 d .
H14 H 1.2600 0.4413 0.5155 0.047 Uiso 1 1 calc R
C15 C 1.1267(4) 0.4710(2) 0.5794(3) 0.0318(11) Uani 1 1 d .
C16 C 1.1595(4) 0.4732(2) 0.6601(3) 0.0328(11) Uani 1 1 d .
C17 C 1.2673(4) 0.4832(3) 0.6779(3) 0.0384(13) Uani 1 1 d .
H17 H 1.3195 0.4905 0.6393 0.046 Uiso 1 1 calc R
C18 C 1.2958(4) 0.4823(3) 0.7530(3) 0.0384(12) Uani 1 1 d .
H18 H 1.3692 0.4874 0.7667 0.046 Uiso 1 1 calc R
C19 C 1.2188(4) 0.4741(3) 0.8091(3) 0.0366(12) Uani 1 1 d .
H19 H 1.2372 0.4750 0.8614 0.044 Uiso 1 1 calc R
C20 C 1.1134(4) 0.4645(2) 0.7854(3) 0.0358(12) Uani 1 1 d .
C21 C 1.0231(4) 0.4712(3) 0.9108(3) 0.0372(12) Uani 1 1 d .
C22 C 0.9161(4) 0.4573(3) 0.9484(3) 0.0349(11) Uani 1 1 d .
H22 H 0.8594 0.4842 0.9180 0.042 Uiso 1 1 calc R
C23 C 0.8863(4) 0.3702(3) 0.9544(3) 0.0454(13) Uani 1 1 d .
H23A H 0.8164 0.3650 0.9793 0.068 Uiso 1 1 calc R
H23B H 0.9410 0.3430 0.9844 0.068 Uiso 1 1 calc R
H23C H 0.8828 0.3476 0.9035 0.068 Uiso 1 1 calc R
C24 C 0.9467(4) 0.5716(3) 1.1176(3) 0.0383(12) Uani 1 1 d .
H24 H 0.9551 0.6171 1.1476 0.046 Uiso 1 1 calc R
C25 C 0.9262(4) 0.5709(3) 1.0416(3) 0.0353(12) Uani 1 1 d .
C26 C 0.9066(4) 0.6369(3) 0.9896(3) 0.0354(12) Uani 1 1 d .
C27 C 0.9572(4) 0.7070(3) 1.0040(3) 0.0431(13) Uani 1 1 d .
H27 H 1.0079 0.7117 1.0440 0.052 Uiso 1 1 calc R
C28 C 0.9322(4) 0.7698(3) 0.9587(3) 0.0423(13) Uani 1 1 d .
H28 H 0.9680 0.8180 0.9658 0.051 Uiso 1 1 calc R
C29 C 0.8545(4) 0.7625(3) 0.9028(3) 0.0444(13) Uani 1 1 d .
H29 H 0.8341 0.8055 0.8722 0.053 Uiso 1 1 calc R
C30 C 0.8077(4) 0.6895(2) 0.8932(3) 0.0357(12) Uani 1 1 d .
C32 C 0.8708(9) 0.1936(4) 0.7423(5) 0.106(3) Uani 1 1 d .
H32A H 0.8047 0.1722 0.7641 0.160 Uiso 1 1 calc R
H32B H 0.9004 0.2329 0.7767 0.160 Uiso 1 1 calc R
H32C H 0.9232 0.1517 0.7352 0.160 Uiso 1 1 calc R
C33 C 0.8463(5) 0.2303(4) 0.6672(4) 0.0641(17) Uani 1 1 d .
C34 C 0.8071(5) 0.1781(4) 0.6062(4) 0.0682(19) Uani 1 1 d .
H34A H 0.8627 0.1398 0.5939 0.102 Uiso 1 1 calc R
H34B H 0.7903 0.2088 0.5609 0.102 Uiso 1 1 calc R
H34C H 0.7423 0.1511 0.6234 0.102 Uiso 1 1 calc R
N1 N 0.7281(3) 0.6765(2) 0.8372(2) 0.0354(10) Uani 1 1 d .
H1 H 0.7291 0.6311 0.8141 0.042 Uiso 1 1 calc R
N2 N 0.5117(3) 0.7561(2) 0.7217(2) 0.0348(10) Uani 1 1 d .
N3 N 0.4138(3) 0.7801(2) 0.7435(2) 0.0412(11) Uani 1 1 d .
N4 N 0.3874(4) 0.8395(2) 0.6973(2) 0.0438(11) Uani 1 1 d .
N5 N 0.7089(3) 0.7225(2) 0.6390(2) 0.0354(10) Uani 1 1 d .
N6 N 0.8438(3) 0.6363(2) 0.6162(2) 0.0387(10) Uani 1 1 d .
H6 H 0.8169 0.6108 0.6551 0.046 Uiso 1 1 calc R
N7 N 1.0255(3) 0.4825(2) 0.5527(2) 0.0311(9) Uani 1 1 d .
N8 N 1.0239(3) 0.4743(2) 0.4757(2) 0.0357(10) Uani 1 1 d .
N9 N 1.1210(3) 0.4564(2) 0.4539(2) 0.0376(10) Uani 1 1 d .
N10 N 1.0831(3) 0.4639(2) 0.7127(2) 0.0343(9) Uani 1 1 d .
N11 N 1.0256(3) 0.4549(2) 0.8355(2) 0.0364(10) Uani 1 1 d .
H11 H 0.9661 0.4364 0.8156 0.044 Uiso 1 1 calc R
N12 N 0.9205(3) 0.4936(2) 1.0240(2) 0.0357(10) Uani 1 1 d .
N13 N 0.9391(3) 0.4497(2) 1.0863(2) 0.0387(10) Uani 1 1 d .
N14 N 0.9530(3) 0.4985(2) 1.1438(2) 0.0415(11) Uani 1 1 d .
N15 N 0.8327(3) 0.6265(2) 0.9344(2) 0.0358(10) Uani 1 1 d .
O1 O 0.6427(3) 0.79469(19) 0.83974(19) 0.0430(9) Uani 1 1 d .
O2 O 0.9858(3) 0.63365(19) 0.5351(2) 0.0495(9) Uani 1 1 d .
O3 O 1.1010(3) 0.49488(19) 0.94670(19) 0.0444(9) Uani 1 1 d .
O4 O 0.8171(3) 0.40331(19) 0.7717(2) 0.0400(9) Uani 1 1 d .
O5 O 0.7305(3) 0.54430(19) 0.7377(2) 0.0402(9) Uani 1 1 d .
O6 O 0.8578(4) 0.3008(2) 0.6564(2) 0.0633(11) Uani 1 1 d .
H01 H 0.764(5) 0.510(3) 0.754(3) 0.050 Uiso 1 1 d .
H02 H 0.665(5) 0.540(3) 0.715(3) 0.050 Uiso 1 1 d .
H03 H 0.749(5) 0.392(3) 0.782(3) 0.050 Uiso 1 1 d .
H04 H 0.832(5) 0.382(3) 0.737(3) 0.050 Uiso 1 1 d .

loop_
_atom_site_aniso_label
_atom_site_aniso_U_11
_atom_site_aniso_U_22
_atom_site_aniso_U_33
_atom_site_aniso_U_23
_atom_site_aniso_U_13
_atom_site_aniso_U_12
C1 0.049(3) 0.024(3) 0.033(3) -0.001(2) 0.008(2) -0.001(2)
C2 0.052(3) 0.022(3) 0.032(3) 0.007(2) 0.000(2) 0.003(2)
C3 0.050(3) 0.030(3) 0.056(3) 0.004(2) -0.001(3) 0.002(2)
C4 0.056(3) 0.032(3) 0.041(3) -0.002(2) 0.000(3) 0.008(3)
C5 0.042(3) 0.024(3) 0.035(3) -0.002(2) -0.009(2) 0.005(2)
C6 0.047(3) 0.019(3) 0.036(3) -0.002(2) -0.008(2) 0.003(2)
C7 0.055(3) 0.019(3) 0.041(3) 0.000(2) -0.008(3) 0.002(2)
C8 0.050(3) 0.024(3) 0.045(3) 0.008(2) 0.002(3) -0.004(2)
C9 0.058(3) 0.023(3) 0.053(3) 0.002(2) 0.003(3) 0.000(2)
C10 0.056(3) 0.016(3) 0.042(3) 0.004(2) -0.006(3) -0.004(2)
C11 0.044(3) 0.031(3) 0.040(3) 0.003(2) 0.004(3) 0.000(2)
C12 0.041(3) 0.025(3) 0.034(3) -0.001(2) 0.002(2) 0.004(2)
C13 0.044(3) 0.034(3) 0.049(3) 0.000(2) 0.002(3) -0.003(2)
C14 0.053(3) 0.019(3) 0.046(3) -0.003(2) 0.004(3) -0.004(2)
C15 0.045(3) 0.014(2) 0.036(3) -0.0048(19) 0.004(2) 0.001(2)
C16 0.039(3) 0.012(2) 0.048(3) -0.002(2) 0.007(3) 0.003(2)
C17 0.041(3) 0.024(3) 0.051(3) -0.005(2) 0.006(3) 0.001(2)
C18 0.043(3) 0.027(3) 0.045(3) -0.003(2) -0.001(3) 0.000(2)
C19 0.042(3) 0.024(3) 0.044(3) 0.000(2) -0.002(3) -0.001(2)
C20 0.044(3) 0.019(2) 0.045(3) -0.004(2) 0.003(3) 0.002(2)
C21 0.045(3) 0.021(3) 0.046(3) 0.002(2) -0.003(3) 0.003(2)
C22 0.045(3) 0.025(3) 0.035(3) -0.002(2) 0.000(2) -0.003(2)
C23 0.052(3) 0.023(3) 0.061(3) -0.001(2) 0.009(3) -0.005(2)
C24 0.049(3) 0.029(3) 0.037(3) -0.004(2) -0.001(2) 0.001(2)
C25 0.042(3) 0.027(3) 0.037(3) -0.001(2) 0.001(2) -0.002(2)
C26 0.042(3) 0.026(3) 0.038(3) -0.001(2) 0.000(2) 0.002(2)
C27 0.053(3) 0.028(3) 0.048(3) -0.003(2) -0.006(3) -0.001(2)
C28 0.049(3) 0.031(3) 0.047(3) -0.003(2) -0.005(3) -0.004(2)
C29 0.057(4) 0.026(3) 0.050(3) 0.000(2) 0.000(3) 0.001(2)
C30 0.058(3) 0.015(3) 0.033(3) 0.000(2) 0.002(2) -0.003(2)
C32 0.172(9) 0.055(5) 0.092(6) 0.004(4) -0.029(6) -0.009(5)
C33 0.066(4) 0.044(4) 0.082(5) -0.015(3) 0.010(4) -0.002(3)
C34 0.061(4) 0.059(4) 0.085(5) -0.020(3) 0.003(4) -0.009(3)
N1 0.046(3) 0.022(2) 0.038(2) -0.0006(17) -0.011(2) 0.0022(18)
N2 0.042(3) 0.028(2) 0.034(2) 0.0018(19) 0.0001(19) 0.0035(18)
N3 0.047(3) 0.032(2) 0.044(2) 0.0021(19) -0.001(2) 0.011(2)
N4 0.059(3) 0.033(3) 0.040(2) 0.0034(19) 0.000(2) 0.011(2)
N5 0.047(3) 0.024(2) 0.036(2) -0.0002(17) 0.006(2) 0.0015(19)
N6 0.052(3) 0.017(2) 0.046(2) 0.0070(17) 0.008(2) 0.0063(19)
N7 0.041(2) 0.020(2) 0.032(2) -0.0007(16) 0.0006(18) 0.0032(17)
N8 0.044(3) 0.024(2) 0.039(3) 0.0024(17) 0.001(2) 0.0022(18)
N9 0.050(3) 0.021(2) 0.042(2) -0.0013(17) 0.002(2) -0.0028(19)
N10 0.044(2) 0.025(2) 0.034(2) -0.0005(17) 0.000(2) 0.0007(18)
N11 0.044(2) 0.032(2) 0.034(2) -0.0013(17) -0.003(2) -0.0071(19)
N12 0.046(2) 0.029(2) 0.032(2) 0.0040(18) 0.0010(19) -0.0007(18)
N13 0.050(3) 0.029(2) 0.037(2) 0.006(2) -0.0002(19) 0.0002(19)
N14 0.051(3) 0.035(3) 0.038(2) 0.002(2) -0.004(2) -0.0015(19)
N15 0.049(3) 0.027(2) 0.031(2) -0.0027(18) 0.002(2) 0.0007(18)
O1 0.058(2) 0.024(2) 0.047(2) -0.0028(16) -0.0010(17) 0.0055(16)
O2 0.060(2) 0.0260(19) 0.063(2) 0.0042(17) 0.014(2) 0.0024(17)
O3 0.045(2) 0.044(2) 0.044(2) -0.0104(16) -0.0026(18) -0.0055(17)
O4 0.048(2) 0.0268(19) 0.046(2) -0.0050(15) 0.0025(19) -0.0031(16)
O5 0.053(2) 0.028(2) 0.039(2) -0.0011(15) -0.0064(17) 0.0063(16)
O6 0.087(3) 0.034(3) 0.069(3) -0.0115(19) 0.008(2) -0.005(2)

loop_
_atom_type_symbol
_atom_type_description
_atom_type_scat_dispersion_real
_atom_type_scat_dispersion_imag
_atom_type_scat_source
C C 0.0181 0.0091 'International Tables Vol C Tables 4.2.6.8 and 6.1.1.4'
H H 0.0000 0.0000 'International Tables Vol C Tables 4.2.6.8 and 6.1.1.4'
N N 0.0311 0.0180 'International Tables Vol C Tables 4.2.6.8 and 6.1.1.4'
O O 0.0492 0.0322 'International Tables Vol C Tables 4.2.6.8 and 6.1.1.4'

loop_
_exptl_crystal_face_index_h
_exptl_crystal_face_index_k
_exptl_crystal_face_index_l
_exptl_crystal_face_perp_dist
0.00 -1.00 0.00 0.5060
0.00 1.00 0.00 0.5180
1.00 0.00 1.00 0.0260
-1.00 0.00 -1.00 0.0260
1.00 0.00 -1.00 0.0260
-1.00 0.00 1.00 0.0260

loop_
_geom_angle_atom_site_label_1
_geom_angle_atom_site_label_2
_geom_angle_atom_site_label_3
_geom_angle
_geom_angle_publ_flag
O1 C1 N1 123.7(5) y
O1 C1 C2 122.3(4) y
N1 C1 C2 113.7(4) y
N2 C2 C1 108.5(4) y
N2 C2 C3 111.0(4) y
C1 C2 C3 109.9(4) y
N4 C4 C5 110.6(5) y
C4 C5 N2 103.5(4) y
C4 C5 C6 129.8(5) y
N2 C5 C6 126.6(4) y
N5 C6 C7 121.9(5) y
N5 C6 C5 117.3(4) y
C7 C6 C5 120.7(4) y
C8 C7 C6 118.8(4) y
C7 C8 C9 121.0(5) y
C8 C9 C10 115.6(5) y
N5 C10 C9 125.1(5) y
N5 C10 N6 112.6(4) y
C9 C10 N6 121.9(5) y
O2 C11 N6 124.0(5) y
O2 C11 C12 122.1(4) y
N6 C11 C12 113.8(4) y
N7 C12 C13 109.9(4) y
N7 C12 C11 108.2(4) y
C13 C12 C11 112.1(4) y
N9 C14 C15 109.2(4) y
N7 C15 C14 104.3(4) y
N7 C15 C16 125.7(4) y
C14 C15 C16 129.8(5) y
N10 C16 C17 123.0(4) y
N10 C16 C15 117.8(4) y
C17 C16 C15 119.1(4) y
C18 C17 C16 117.9(5) y
C17 C18 C19 120.7(5) y
C18 C19 C20 117.0(5) y
N10 C20 C19 123.9(4) y
N10 C20 N11 112.2(4) y
C19 C20 N11 123.9(4) y
O3 C21 N11 123.6(5) y
O3 C21 C22 121.7(4) y
N11 C21 C22 114.7(4) y
N12 C22 C21 107.3(4) y
N12 C22 C23 111.0(4) y
C21 C22 C23 113.3(4) y
N14 C24 C25 109.9(4) y
C24 C25 N12 103.9(4) y
C24 C25 C26 129.3(4) y
N12 C25 C26 126.7(4) y
N15 C26 C27 123.8(4) y
N15 C26 C25 117.2(4) y
C27 C26 C25 118.7(4) y
C28 C27 C26 118.3(5) y
C27 C28 C29 119.9(5) y
C28 C29 C30 117.4(5) y
N15 C30 C29 124.3(5) y
N15 C30 N1 114.4(4) y
C29 C30 N1 121.3(4) y
O6 C33 C34 121.4(6) y
O6 C33 C32 121.7(6) y
C34 C33 C32 116.9(6) y
C1 N1 C30 126.2(4) y
N3 N2 C5 111.6(4) y
N3 N2 C2 119.0(4) y
C5 N2 C2 129.3(4) y
N4 N3 N2 106.4(4) y
N3 N4 C4 107.9(4) y
C10 N5 C6 117.5(4) y
C11 N6 C10 127.5(4) y
N8 N7 C15 110.0(4) y
N8 N7 C12 118.7(4) y
C15 N7 C12 130.5(4) y
N9 N8 N7 107.7(4) y
N8 N9 C14 108.7(4) y
C20 N10 C16 117.6(4) y
C21 N11 C20 127.1(4) y
N13 N12 C25 110.5(4) y
N13 N12 C22 120.3(4) y
C25 N12 C22 128.3(4) y
N14 N13 N12 106.8(3) y
N13 N14 C24 108.8(4) y
C30 N15 C26 116.3(4) y

loop_
_geom_bond_atom_site_label_1
_geom_bond_atom_site_label_2
_geom_bond_distance
_geom_bond_publ_flag
C1 O1 1.226(6) y
C1 N1 1.376(6) y
C1 C2 1.513(7) y
C2 N2 1.484(6) y
C2 C3 1.517(7) y
C4 N4 1.354(7) y
C4 C5 1.356(7) y
C5 N2 1.370(6) y
C5 C6 1.466(7) y
C6 N5 1.365(6) y
C6 C7 1.385(7) y
C7 C8 1.375(7) y
C8 C9 1.386(7) y
C9 C10 1.405(7) y
C10 N5 1.317(7) y
C10 N6 1.419(6) y
C11 O2 1.216(6) y
C11 N6 1.360(6) y
C11 C12 1.531(7) y
C12 N7 1.466(6) y
C12 C13 1.518(7) y
C14 N9 1.360(6) y
C14 C15 1.370(7) y
C15 N7 1.361(6) y
C15 C16 1.479(7) y
C16 N10 1.339(6) y
C16 C17 1.391(7) y
C17 C18 1.369(7) y
C18 C19 1.385(7) y
C19 C20 1.388(7) y
C20 N10 1.334(6) y
C20 N11 1.416(6) y
C21 O3 1.228(6) y
C21 N11 1.357(6) y
C21 C22 1.509(7) y
C22 N12 1.471(6) y
C22 C23 1.546(7) y
C24 N14 1.341(6) y
C24 C25 1.364(7) y
C25 N12 1.368(6) y
C25 C26 1.477(7) y
C26 N15 1.351(6) y
C26 C27 1.384(7) y
C27 C28 1.379(7) y
C28 C29 1.386(7) y
C29 C30 1.396(7) y
C30 N15 1.341(6) y
C30 N1 1.416(6) y
C32 C33 1.497(10) y
C33 O6 1.235(7) y
C33 C34 1.483(9) y
N2 N3 1.345(5) y
N3 N4 1.346(5) y
N7 N8 1.363(5) y
N8 N9 1.306(5) y
N12 N13 1.352(5) y
N13 N14 1.327(5) y
